data_2227284
loop_
_publ_author_name
'Kele\,so\(glu, Zeynep'
'G\"ultekin, Zeynep'
'B\"uy\"ukg\"ung\"or, Orhan'

_publ_section_title
;
 <i>N</i>-[(<i>Z</i>)-4-Methoxybenzylidene](methoxycarbonyl)methanamine
 oxide
;
_journal_coeditor_code BV2158
_journal_issue 9
_journal_name_full 'Acta Crystallographica Section E'
_journal_page_first o2332
_journal_page_last o2333
_journal_paper_doi 10.1107/S1600536810032289
_journal_volume 66
_journal_year 2010
_chemical_formula_iupac 'C11 H13 N O4'
_chemical_formula_moiety 'C11 H13 N O4'
_chemical_formula_sum 'C11 H13 N O4'
_chemical_formula_weight 223.22
_chemical_name_systematic
;
<i>N</i>-[(<i>Z</i>)-4-methoxybenzylidene](methoxycarbonyl)methanamine oxide
;
_space_group_IT_number 19
_symmetry_cell_setting orthorhombic
_symmetry_space_group_name_Hall 'P 2ac 2ab'
_symmetry_space_group_name_H-M 'P 21 21 21'
_atom_sites_solution_hydrogens geom
_atom_sites_solution_primary direct
_atom_sites_solution_secondary difmap
_audit_creation_method SHELXL97
_cell_angle_alpha 90.00
_cell_angle_beta 90.00
_cell_angle_gamma 90.00
_cell_formula_units_Z 4
_cell_length_a 4.3808(3)
_cell_length_b 9.8207(7)
_cell_length_c 25.7780(17)
_cell_measurement_reflns_used 5112
_cell_measurement_temperature 296
_cell_measurement_theta_max 27.06
_cell_measurement_theta_min 2.07
_cell_volume 1109.03(13)
_computing_cell_refinement 'X-AREA (Stoe & Cie, 2002)'
_computing_data_collection 'X-AREA (Stoe & Cie, 2002)'
_computing_data_reduction 'X-RED32 (Stoe & Cie, 2002)'
_computing_molecular_graphics 'ORTEP-3 for Windows (Farrugia, 1997)'
_computing_publication_material 'WinGX (Farrugia, 1999)'
_computing_structure_refinement 'SHELXL97 (Sheldrick, 2008)'
_computing_structure_solution 'SHELXS97 (Sheldrick, 2008)'
_diffrn_ambient_temperature 296
_diffrn_measured_fraction_theta_full 0.994
_diffrn_measured_fraction_theta_max 0.994
_diffrn_measurement_device_type 'Stoe IPDS II'
_diffrn_measurement_method 'rotation method'
_diffrn_radiation_monochromator graphite
_diffrn_radiation_source 'fine-focus sealed tube'
_diffrn_radiation_type MoK\a
_diffrn_radiation_wavelength 0.71073
_diffrn_reflns_av_R_equivalents 0.0514
_diffrn_reflns_av_sigmaI/netI 0.0378
_diffrn_reflns_limit_h_max 5
_diffrn_reflns_limit_h_min -5
_diffrn_reflns_limit_k_max 11
_diffrn_reflns_limit_k_min -12
_diffrn_reflns_limit_l_max 32
_diffrn_reflns_limit_l_min -23
_diffrn_reflns_number 5112
_diffrn_reflns_theta_full 26.50
_diffrn_reflns_theta_max 26.50
_diffrn_reflns_theta_min 2.22
_exptl_absorpt_coefficient_mu 0.103
_exptl_absorpt_correction_T_max 0.9805
_exptl_absorpt_correction_T_min 0.9531
_exptl_absorpt_correction_type integration
_exptl_absorpt_process_details '(X-RED32; Stoe & Cie, 2002)'
_exptl_crystal_colour colourless
_exptl_crystal_density_diffrn 1.337
_exptl_crystal_density_method 'not measured'
_exptl_crystal_description prism
_exptl_crystal_F_000 472
_exptl_crystal_size_max 0.770
_exptl_crystal_size_mid 0.457
_exptl_crystal_size_min 0.250
_refine_diff_density_max 0.092
_refine_diff_density_min -0.088
_refine_ls_extinction_coef 0.030(4)
_refine_ls_extinction_expression Fc^*^=kFc[1+0.001xFc^2^\l^3^/sin(2\q)]^-1/4^
_refine_ls_extinction_method 'SHELXL97 (Sheldrick, 2008)'
_refine_ls_goodness_of_fit_ref 0.958
_refine_ls_hydrogen_treatment constr
_refine_ls_matrix_type full
_refine_ls_number_parameters 146
_refine_ls_number_reflns 1391
_refine_ls_number_restraints 0
_refine_ls_restrained_S_all 0.958
_refine_ls_R_factor_all 0.0500
_refine_ls_R_factor_gt 0.0337
_refine_ls_shift/su_max 0.000
_refine_ls_shift/su_mean 0.000
_refine_ls_structure_factor_coef Fsqd
_refine_ls_weighting_details 'calc w = 1/[\s^2^(Fo^2^)+(0.0465P)^2^] where P=(Fo^2^+2Fc^2^)/3'
_refine_ls_weighting_scheme calc
_refine_ls_wR_factor_gt 0.0771
_refine_ls_wR_factor_ref 0.0823
_reflns_number_gt 1053
_reflns_number_total 1391
_reflns_threshold_expression I>2\s(I)
_cod_data_source_file bv2158.cif
_cod_data_source_block I
_cod_database_code 2227284
_cod_database_fobs_code 2227284

loop_
_symmetry_equiv_pos_as_xyz
'x, y, z'
'-x+1/2, -y, z+1/2'
'x+1/2, -y+1/2, -z'
'-x, y+1/2, -z+1/2'

loop_
_atom_site_type_symbol
_atom_site_label
_atom_site_fract_x
_atom_site_fract_y
_atom_site_fract_z
_atom_site_U_iso_or_equiv
_atom_site_adp_type
_atom_site_calc_flag
_atom_site_refinement_flags
_atom_site_occupancy
_atom_site_disorder_assembly
_atom_site_disorder_group
C C1 0.6012(4) 0.7397(2) 0.36104(8) 0.0608(5) Uani d . 1 . .
C C2 0.5996(5) 0.8775(2) 0.34738(10) 0.0734(6) Uani d . 1 . .
H H2 0.7092 0.9392 0.3674 0.088 Uiso calc R 1 . .
C C3 0.4417(6) 0.9235(2) 0.30549(11) 0.0808(7) Uani d . 1 . .
H H3 0.4449 1.0157 0.2973 0.097 Uiso calc R 1 . .
C C4 0.2769(5) 0.8343(2) 0.27506(10) 0.0700(6) Uani d . 1 . .
C C5 0.2692(5) 0.6979(2) 0.28817(9) 0.0669(6) Uani d . 1 . .
H H5 0.1550 0.6373 0.2684 0.080 Uiso calc R 1 . .
C C6 0.4307(5) 0.6515(2) 0.33055(9) 0.0642(5) Uani d . 1 . .
H H6 0.4251 0.5594 0.3389 0.077 Uiso calc R 1 . .
C C7 -0.0090(7) 0.8031(3) 0.19685(11) 0.0960(8) Uani d . 1 . .
H H7A -0.1660 0.7516 0.2139 0.115 Uiso calc R 1 . .
H H7B 0.1394 0.7421 0.1824 0.115 Uiso calc R 1 . .
H H7C -0.0977 0.8568 0.1696 0.115 Uiso calc R 1 . .
C C8 0.7873(4) 0.7021(2) 0.40462(9) 0.0663(6) Uani d . 1 . .
H H8 0.8911 0.7726 0.4210 0.080 Uiso calc R 1 . .
C C9 1.0392(4) 0.5582(3) 0.46700(10) 0.0735(6) Uani d . 1 . .
H H9A 1.1358 0.6433 0.4767 0.088 Uiso calc R 1 . .
H H9B 1.1972 0.4944 0.4568 0.088 Uiso calc R 1 . .
C C10 0.8628(4) 0.5022(2) 0.51187(9) 0.0651(6) Uani d . 1 . .
C C11 0.8063(7) 0.3210(2) 0.57071(12) 0.0936(8) Uani d . 1 . .
H H11A 0.5973 0.3064 0.5610 0.112 Uiso calc R 1 . .
H H11B 0.8145 0.3798 0.6004 0.112 Uiso calc R 1 . .
H H11C 0.8999 0.2354 0.5790 0.112 Uiso calc R 1 . .
N N1 0.8278(3) 0.58064(18) 0.42386(7) 0.0635(5) Uani d . 1 . .
O O1 0.1341(5) 0.88972(18) 0.23310(7) 0.0935(5) Uani d . 1 . .
O O2 0.6925(3) 0.47139(14) 0.40781(7) 0.0756(4) Uani d . 1 . .
O O3 0.6482(4) 0.55930(17) 0.53126(7) 0.0837(5) Uani d . 1 . .
O O4 0.9683(3) 0.38384(16) 0.52795(7) 0.0818(5) Uani d . 1 . .

loop_
_atom_site_aniso_label
_atom_site_aniso_U_11
_atom_site_aniso_U_22
_atom_site_aniso_U_33
_atom_site_aniso_U_12
_atom_site_aniso_U_13
_atom_site_aniso_U_23
C1 0.0565(10) 0.0555(12) 0.0703(14) -0.0055(9) 0.0131(10) -0.0071(10)
C2 0.0762(13) 0.0549(13) 0.0892(17) -0.0113(11) 0.0137(13) -0.0082(12)
C3 0.0940(15) 0.0523(13) 0.0962(18) -0.0079(12) 0.0194(15) -0.0010(13)
C4 0.0741(12) 0.0629(14) 0.0728(15) 0.0046(11) 0.0182(11) 0.0054(11)
C5 0.0696(12) 0.0591(12) 0.0720(16) -0.0034(10) 0.0081(11) -0.0023(10)
C6 0.0685(11) 0.0501(11) 0.0741(14) -0.0057(9) 0.0072(11) -0.0025(10)
C7 0.1023(18) 0.098(2) 0.0877(18) 0.0114(18) -0.0029(17) 0.0066(15)
C8 0.0579(10) 0.0614(12) 0.0794(15) -0.0110(10) 0.0088(11) -0.0134(11)
C9 0.0527(9) 0.0765(15) 0.0913(16) 0.0053(10) -0.0047(12) -0.0109(12)
C10 0.0557(9) 0.0672(13) 0.0725(14) 0.0086(10) -0.0106(10) -0.0172(11)
C11 0.1051(17) 0.0735(16) 0.102(2) 0.0058(15) -0.0075(17) 0.0015(14)
N1 0.0534(7) 0.0632(11) 0.0740(12) -0.0055(8) 0.0053(8) -0.0128(9)
O1 0.1121(12) 0.0784(11) 0.0898(12) 0.0083(11) 0.0037(11) 0.0148(10)
O2 0.0860(9) 0.0599(9) 0.0809(10) -0.0109(8) -0.0067(9) -0.0087(7)
O3 0.0827(9) 0.0877(11) 0.0806(11) 0.0308(9) 0.0081(9) -0.0077(9)
O4 0.0730(8) 0.0676(10) 0.1048(12) 0.0181(8) 0.0022(9) -0.0034(9)

loop_
_atom_type_symbol
_atom_type_description
_atom_type_scat_dispersion_real
_atom_type_scat_dispersion_imag
_atom_type_scat_source
C C 0.0033 0.0016 'International Tables Vol C Tables 4.2.6.8 and 6.1.1.4'
H H 0.0000 0.0000 'International Tables Vol C Tables 4.2.6.8 and 6.1.1.4'
N N 0.0061 0.0033 'International Tables Vol C Tables 4.2.6.8 and 6.1.1.4'
O O 0.0106 0.0060 'International Tables Vol C Tables 4.2.6.8 and 6.1.1.4'

loop_
_geom_angle_atom_site_label_1
_geom_angle_atom_site_label_2
_geom_angle_atom_site_label_3
_geom_angle_site_symmetry_1
_geom_angle_site_symmetry_3
_geom_angle
_geom_angle_publ_flag
C6 C1 C2 . . 117.3(2) ?
C6 C1 C8 . . 126.0(2) ?
C2 C1 C8 . . 116.64(19) ?
C3 C2 C1 . . 121.6(2) ?
C3 C2 H2 . . 119.2 ?
C1 C2 H2 . . 119.2 ?
C2 C3 C4 . . 120.5(2) ?
C2 C3 H3 . . 119.8 ?
C4 C3 H3 . . 119.8 ?
O1 C4 C5 . . 124.8(2) ?
O1 C4 C3 . . 116.0(2) ?
C5 C4 C3 . . 119.3(2) ?
C4 C5 C6 . . 120.1(2) ?
C4 C5 H5 . . 120.0 ?
C6 C5 H5 . . 120.0 ?
C5 C6 C1 . . 121.3(2) ?
C5 C6 H6 . . 119.4 ?
C1 C6 H6 . . 119.4 ?
O1 C7 H7A . . 109.5 ?
O1 C7 H7B . . 109.5 ?
H7A C7 H7B . . 109.5 ?
O1 C7 H7C . . 109.5 ?
H7A C7 H7C . . 109.5 ?
H7B C7 H7C . . 109.5 ?
N1 C8 C1 . . 127.57(19) ?
N1 C8 H8 . . 116.2 ?
C1 C8 H8 . . 116.2 ?
N1 C9 C10 . . 108.42(15) ?
N1 C9 H9A . . 110.0 ?
C10 C9 H9A . . 110.0 ?
N1 C9 H9B . . 110.0 ?
C10 C9 H9B . . 110.0 ?
H9A C9 H9B . . 108.4 ?
O3 C10 O4 . . 123.7(2) ?
O3 C10 C9 . . 123.6(2) ?
O4 C10 C9 . . 112.71(18) ?
O4 C11 H11A . . 109.5 ?
O4 C11 H11B . . 109.5 ?
H11A C11 H11B . . 109.5 ?
O4 C11 H11C . . 109.5 ?
H11A C11 H11C . . 109.5 ?
H11B C11 H11C . . 109.5 ?
O2 N1 C8 . . 125.08(18) ?
O2 N1 C9 . . 114.05(17) ?
C8 N1 C9 . . 120.86(17) ?
C4 O1 C7 . . 119.3(2) ?
C10 O4 C11 . . 116.31(17) ?

loop_
_geom_bond_atom_site_label_1
_geom_bond_atom_site_label_2
_geom_bond_site_symmetry_2
_geom_bond_distance
_geom_bond_publ_flag
C1 C6 . 1.388(3) ?
C1 C2 . 1.399(3) ?
C1 C8 . 1.436(3) ?
C2 C3 . 1.359(4) ?
C2 H2 . 0.9300 ?
C3 C4 . 1.380(3) ?
C3 H3 . 0.9300 ?
C4 O1 . 1.363(3) ?
C4 C5 . 1.382(3) ?
C5 C6 . 1.379(3) ?
C5 H5 . 0.9300 ?
C6 H6 . 0.9300 ?
C7 O1 . 1.410(3) ?
C7 H7A . 0.9600 ?
C7 H7B . 0.9600 ?
C7 H7C . 0.9600 ?
C8 N1 . 1.304(3) ?
C8 H8 . 0.9300 ?
C9 N1 . 1.464(3) ?
C9 C10 . 1.496(3) ?
C9 H9A . 0.9700 ?
C9 H9B . 0.9700 ?
C10 O3 . 1.203(2) ?
C10 O4 . 1.318(3) ?
C11 O4 . 1.449(3) ?
C11 H11A . 0.9600 ?
C11 H11B . 0.9600 ?
C11 H11C . 0.9600 ?
N1 O2 . 1.294(2) ?

loop_
_geom_hbond_atom_site_label_D
_geom_hbond_atom_site_label_H
_geom_hbond_atom_site_label_A
_geom_hbond_site_symmetry_A
_geom_hbond_distance_DH
_geom_hbond_distance_HA
_geom_hbond_distance_DA
_geom_hbond_angle_DHA
C6 H6 O2 . 0.93 2.30 2.900(3) 122
C8 H8 O3 3_566 0.93 2.35 3.275(3) 175
C9 H9B O2 1_655 0.97 2.52 3.353(3) 144
C11 H11C O2 3_556 0.96 2.43 3.379(3) 172

loop_
_geom_torsion_atom_site_label_1
_geom_torsion_atom_site_label_2
_geom_torsion_atom_site_label_3
_geom_torsion_atom_site_label_4
_geom_torsion_site_symmetry_1
_geom_torsion_site_symmetry_2
_geom_torsion_site_symmetry_3
_geom_torsion_site_symmetry_4
_geom_torsion
_geom_torsion_publ_flag
C6 C1 C2 C3 . . . . -1.0(3) ?
C8 C1 C2 C3 . . . . 177.2(2) ?
C1 C2 C3 C4 . . . . 0.1(3) ?
C2 C3 C4 O1 . . . . -178.1(2) ?
C2 C3 C4 C5 . . . . 1.2(3) ?
O1 C4 C5 C6 . . . . 177.8(2) ?
C3 C4 C5 C6 . . . . -1.5(3) ?
C4 C5 C6 C1 . . . . 0.5(3) ?
C2 C1 C6 C5 . . . . 0.7(3) ?
C8 C1 C6 C5 . . . . -177.30(19) ?
C6 C1 C8 N1 . . . . -0.9(3) ?
C2 C1 C8 N1 . . . . -179.0(2) ?
N1 C9 C10 O3 . . . . -57.6(3) ?
N1 C9 C10 O4 . . . . 122.64(18) ?
C1 C8 N1 O2 . . . . -3.3(3) ?
C1 C8 N1 C9 . . . . 176.68(18) ?
C10 C9 N1 O2 . . . . -60.8(2) ?
C10 C9 N1 C8 . . . . 119.2(2) ?
C5 C4 O1 C7 . . . . -6.6(3) ?
C3 C4 O1 C7 . . . . 172.7(2) ?
O3 C10 O4 C11 . . . . 1.4(3) ?
C9 C10 O4 C11 . . . . -178.8(2) ?
